data_7109634
loop_
_publ_author_name
'Yingle Liu'
'Jiawang Liu'
'Yangen Huang'
'Feng-Ling Qing'

_publ_section_title
;
 Lewis acid-catalyzed regioselective synthesis of chiral alpha-fluoroalkyl
 amines via asymmetric addition of silyl dienolates to fluorinated
 sulfinylimines
;
_journal_name_full Chem.Commun.
_journal_page_first 7492
_journal_paper_doi 10.1039/c3cc43741h
_journal_volume 49
_journal_year 2013
_chemical_absolute_configuration ad
_chemical_formula_sum 'C12 H21 F2 N O3 S'
_chemical_formula_weight 297.36
_chemical_name_systematic
;
?
;
_space_group_IT_number 4
_symmetry_cell_setting monoclinic
_symmetry_space_group_name_Hall 'P 2yb'
_symmetry_space_group_name_H-M 'P 1 21 1'
_atom_sites_solution_hydrogens geom
_atom_sites_solution_primary direct
_atom_sites_solution_secondary difmap
_audit_creation_method SHELXL-97
_cell_angle_alpha 90.00
_cell_angle_beta 113.440(2)
_cell_angle_gamma 90.00
_cell_formula_units_Z 2
_cell_length_a 9.2446(14)
_cell_length_b 9.5342(14)
_cell_length_c 9.3529(14)
_cell_measurement_reflns_used 4207
_cell_measurement_temperature 140(2)
_cell_measurement_theta_max 30.42
_cell_measurement_theta_min 2.37
_cell_volume 756.3(2)
_computing_cell_refinement 'Bruker SAINT'
_computing_data_collection 'Bruker APEX2'
_computing_data_reduction 'Bruker SAINT'
_computing_molecular_graphics 'Bruker SHELXTL'
_computing_publication_material 'Bruker SHELXTL'
_computing_structure_refinement 'SHELXL-97 (Sheldrick, 2008)'
_computing_structure_solution 'SHELXS-97 (Sheldrick, 2008)'
_diffrn_ambient_temperature 140(2)
_diffrn_measured_fraction_theta_full 0.994
_diffrn_measured_fraction_theta_max 0.994
_diffrn_measurement_device_type 'Bruker APEX-II CCD'
_diffrn_measurement_method '\f and \w scans'
_diffrn_radiation_monochromator graphite
_diffrn_radiation_source 'fine-focus sealed tube'
_diffrn_radiation_type MoK\a
_diffrn_radiation_wavelength 0.71073
_diffrn_reflns_av_R_equivalents 0.0264
_diffrn_reflns_av_sigmaI/netI 0.0433
_diffrn_reflns_limit_h_max 13
_diffrn_reflns_limit_h_min -12
_diffrn_reflns_limit_k_max 13
_diffrn_reflns_limit_k_min -13
_diffrn_reflns_limit_l_max 11
_diffrn_reflns_limit_l_min -13
_diffrn_reflns_number 7435
_diffrn_reflns_theta_full 30.54
_diffrn_reflns_theta_max 30.54
_diffrn_reflns_theta_min 2.37
_exptl_absorpt_coefficient_mu 0.239
_exptl_absorpt_correction_T_max 0.9882
_exptl_absorpt_correction_T_min 0.9318
_exptl_absorpt_correction_type multi-scan
_exptl_absorpt_process_details sadabs
_exptl_crystal_colour colourless
_exptl_crystal_density_diffrn 1.306
_exptl_crystal_density_method 'not measured'
_exptl_crystal_description block
_exptl_crystal_F_000 316
_exptl_crystal_size_max 0.30
_exptl_crystal_size_mid 0.10
_exptl_crystal_size_min 0.05
_refine_diff_density_max 0.430
_refine_diff_density_min -0.484
_refine_diff_density_rms 0.063
_refine_ls_abs_structure_details 'Flack H D (1983), Acta Cryst. A39, 876-881'
_refine_ls_abs_structure_Flack -0.02(5)
_refine_ls_extinction_method none
_refine_ls_goodness_of_fit_ref 1.057
_refine_ls_hydrogen_treatment constr
_refine_ls_matrix_type full
_refine_ls_number_parameters 176
_refine_ls_number_reflns 4532
_refine_ls_number_restraints 1
_refine_ls_restrained_S_all 1.057
_refine_ls_R_factor_all 0.0378
_refine_ls_R_factor_gt 0.0354
_refine_ls_shift/su_max 0.001
_refine_ls_shift/su_mean 0.000
_refine_ls_structure_factor_coef Fsqd
_refine_ls_weighting_details 'calc w=1/[\s^2^(Fo^2^)+(0.0570P)^2^+0.0600P] where P=(Fo^2^+2Fc^2^)/3'
_refine_ls_weighting_scheme calc
_refine_ls_wR_factor_gt 0.0947
_refine_ls_wR_factor_ref 0.0970
_reflns_number_gt 4308
_reflns_number_total 4532
_reflns_threshold_expression >2sigma(I)
_cod_data_source_file c3cc43741h.txt
_cod_data_source_block mo_dm13099_0m
_cod_original_sg_symbol_H-M P2(1)
_cod_database_code 7109634

loop_
_symmetry_equiv_pos_as_xyz
'x, y, z'
'-x, y+1/2, -z'

loop_
_atom_site_label
_atom_site_type_symbol
_atom_site_fract_x
_atom_site_fract_y
_atom_site_fract_z
_atom_site_U_iso_or_equiv
_atom_site_adp_type
_atom_site_occupancy
_atom_site_symmetry_multiplicity
_atom_site_calc_flag
_atom_site_refinement_flags
S1 S 0.17523(4) 0.73904(3) 0.63643(4) 0.01963(8) Uani 1 1 d .
N1 N 0.07297(14) 0.87422(13) 0.65792(14) 0.0192(2) Uani 1 1 d .
H1 H 0.0666 0.9535 0.6076 0.023 Uiso 1 1 calc R
O1 O 0.18926(13) 1.16530(13) 0.86967(14) 0.0284(2) Uani 1 1 d .
O2 O 0.25835(14) 0.97566(15) 1.02661(16) 0.0349(3) Uani 1 1 d .
O3 O 0.07063(14) 0.63286(12) 0.52564(15) 0.0288(2) Uani 1 1 d .
F1 F -0.22916(12) 0.74464(14) 0.78062(12) 0.0373(2) Uani 1 1 d .
F2 F -0.27045(11) 0.88451(11) 0.58298(13) 0.0311(2) Uani 1 1 d .
C1 C 0.3639(3) 1.3264(3) 0.8248(3) 0.0499(6) Uani 1 1 d .
H1A H 0.3494 1.2820 0.7255 0.075 Uiso 1 1 calc R
H1B H 0.4683 1.3702 0.8701 0.075 Uiso 1 1 calc R
H1C H 0.2826 1.3981 0.8069 0.075 Uiso 1 1 calc R
C2 C 0.3505(2) 1.2171(2) 0.9350(2) 0.0393(5) Uani 1 1 d .
H2A H 0.4253 1.1395 0.9463 0.047 Uiso 1 1 calc R
H2B H 0.3752 1.2588 1.0391 0.047 Uiso 1 1 calc R
C3 C 0.16161(17) 1.04322(17) 0.92415(18) 0.0234(3) Uani 1 1 d .
C4 C -0.01041(15) 0.99912(15) 0.83873(16) 0.0186(2) Uani 1 1 d .
H4 H -0.0654 1.0686 0.7544 0.022 Uiso 1 1 calc R
C5 C -0.09003(17) 0.99652(18) 0.95195(18) 0.0249(3) Uani 1 1 d .
H5 H -0.0558 0.9296 1.0339 0.030 Uiso 1 1 calc R
C6 C -0.2056(2) 1.0836(2) 0.9419(2) 0.0333(4) Uani 1 1 d .
H6A H -0.2417 1.1514 0.8609 0.040 Uiso 1 1 calc R
H6B H -0.2522 1.0781 1.0158 0.040 Uiso 1 1 calc R
C7 C -0.00616(16) 0.85557(15) 0.76423(16) 0.0184(2) Uani 1 1 d .
H7 H 0.0586 0.7900 0.8490 0.022 Uiso 1 1 calc R
C8 C -0.16704(18) 0.78947(16) 0.67851(19) 0.0237(3) Uani 1 1 d .
H8 H -0.1572 0.7082 0.6154 0.028 Uiso 1 1 calc R
C9 C 0.27668(16) 0.83155(16) 0.52906(18) 0.0216(3) Uani 1 1 d .
C10 C 0.15743(19) 0.88284(17) 0.37220(19) 0.0257(3) Uani 1 1 d .
H10A H 0.0985 0.9624 0.3884 0.039 Uiso 1 1 calc R
H10B H 0.0842 0.8067 0.3201 0.039 Uiso 1 1 calc R
H10C H 0.2129 0.9124 0.3072 0.039 Uiso 1 1 calc R
C11 C 0.3737(2) 0.95149(19) 0.6316(2) 0.0315(3) Uani 1 1 d .
H11A H 0.4414 0.9923 0.5842 0.047 Uiso 1 1 calc R
H11B H 0.4393 0.9152 0.7353 0.047 Uiso 1 1 calc R
H11C H 0.3025 1.0237 0.6409 0.047 Uiso 1 1 calc R
C12 C 0.38502(18) 0.71911(18) 0.5078(2) 0.0287(3) Uani 1 1 d .
H12A H 0.3215 0.6391 0.4511 0.043 Uiso 1 1 calc R
H12B H 0.4605 0.6880 0.6101 0.043 Uiso 1 1 calc R
H12C H 0.4422 0.7584 0.4485 0.043 Uiso 1 1 calc R

loop_
_atom_site_aniso_label
_atom_site_aniso_U_11
_atom_site_aniso_U_22
_atom_site_aniso_U_33
_atom_site_aniso_U_23
_atom_site_aniso_U_13
_atom_site_aniso_U_12
S1 0.02306(14) 0.01632(14) 0.02263(14) 0.00044(13) 0.01239(11) 0.00150(12)
N1 0.0246(5) 0.0173(5) 0.0205(5) 0.0017(4) 0.0139(4) 0.0024(4)
O1 0.0238(5) 0.0328(6) 0.0286(6) -0.0054(5) 0.0105(4) -0.0086(4)
O2 0.0246(5) 0.0440(7) 0.0301(6) 0.0022(5) 0.0045(5) 0.0040(5)
O3 0.0336(6) 0.0218(5) 0.0387(6) -0.0083(5) 0.0226(5) -0.0090(4)
F1 0.0387(5) 0.0417(6) 0.0401(5) 0.0026(6) 0.0247(4) -0.0134(5)
F2 0.0232(4) 0.0306(5) 0.0337(5) 0.0021(4) 0.0051(4) -0.0029(4)
C1 0.0527(12) 0.0488(12) 0.0604(14) -0.0181(11) 0.0356(11) -0.0264(10)
C2 0.0271(7) 0.0563(13) 0.0358(9) -0.0174(9) 0.0140(6) -0.0196(8)
C3 0.0198(6) 0.0289(7) 0.0224(6) -0.0050(5) 0.0092(5) -0.0004(5)
C4 0.0184(6) 0.0207(6) 0.0180(6) -0.0011(5) 0.0084(5) -0.0009(5)
C5 0.0253(6) 0.0314(8) 0.0210(6) -0.0036(5) 0.0122(5) -0.0025(6)
C6 0.0307(7) 0.0397(9) 0.0363(9) -0.0097(7) 0.0207(7) -0.0013(7)
C7 0.0212(5) 0.0181(6) 0.0189(6) 0.0008(5) 0.0110(5) -0.0007(5)
C8 0.0263(7) 0.0216(6) 0.0269(7) -0.0001(5) 0.0145(6) -0.0044(5)
C9 0.0222(6) 0.0206(6) 0.0263(7) -0.0048(5) 0.0141(5) -0.0043(5)
C10 0.0342(7) 0.0243(7) 0.0245(7) 0.0013(6) 0.0178(6) 0.0006(6)
C11 0.0309(7) 0.0278(8) 0.0393(9) -0.0131(7) 0.0177(7) -0.0106(6)
C12 0.0234(6) 0.0290(8) 0.0379(8) -0.0086(6) 0.0168(6) -0.0016(6)

loop_
_atom_type_symbol
_atom_type_description
_atom_type_scat_dispersion_real
_atom_type_scat_dispersion_imag
_atom_type_scat_source
C C 0.0033 0.0016 'International Tables Vol C Tables 4.2.6.8 and 6.1.1.4'
H H 0.0000 0.0000 'International Tables Vol C Tables 4.2.6.8 and 6.1.1.4'
N N 0.0061 0.0033 'International Tables Vol C Tables 4.2.6.8 and 6.1.1.4'
O O 0.0106 0.0060 'International Tables Vol C Tables 4.2.6.8 and 6.1.1.4'
F F 0.0171 0.0103 'International Tables Vol C Tables 4.2.6.8 and 6.1.1.4'
S S 0.1246 0.1234 'International Tables Vol C Tables 4.2.6.8 and 6.1.1.4'

loop_
_geom_angle_atom_site_label_1
_geom_angle_atom_site_label_2
_geom_angle_atom_site_label_3
_geom_angle
O3 S1 N1 111.57(7)
O3 S1 C9 105.94(7)
N1 S1 C9 97.59(6)
C7 N1 S1 116.88(10)
C7 N1 H1 121.6
S1 N1 H1 121.6
C3 O1 C2 117.10(15)
C2 C1 H1A 109.5
C2 C1 H1B 109.5
H1A C1 H1B 109.5
C2 C1 H1C 109.5
H1A C1 H1C 109.5
H1B C1 H1C 109.5
O1 C2 C1 107.27(17)
O1 C2 H2A 110.3
C1 C2 H2A 110.3
O1 C2 H2B 110.3
C1 C2 H2B 110.3
H2A C2 H2B 108.5
O2 C3 O1 125.13(15)
O2 C3 C4 123.91(15)
O1 C3 C4 110.96(13)
C5 C4 C3 109.51(12)
C5 C4 C7 114.12(12)
C3 C4 C7 105.79(11)
C5 C4 H4 109.1
C3 C4 H4 109.1
C7 C4 H4 109.1
C6 C5 C4 122.90(16)
C6 C5 H5 118.5
C4 C5 H5 118.5
C5 C6 H6A 120.0
C5 C6 H6B 120.0
H6A C6 H6B 120.0
N1 C7 C8 109.98(12)
N1 C7 C4 107.99(11)
C8 C7 C4 114.28(11)
N1 C7 H7 108.1
C8 C7 H7 108.1
C4 C7 H7 108.1
F2 C8 F1 106.66(13)
F2 C8 C7 110.79(12)
F1 C8 C7 110.93(13)
F2 C8 H8 109.5
F1 C8 H8 109.5
C7 C8 H8 109.5
C10 C9 C11 112.49(14)
C10 C9 C12 111.06(13)
C11 C9 C12 110.67(12)
C10 C9 S1 110.32(10)
C11 C9 S1 108.26(11)
C12 C9 S1 103.64(11)
C9 C10 H10A 109.5
C9 C10 H10B 109.5
H10A C10 H10B 109.5
C9 C10 H10C 109.5
H10A C10 H10C 109.5
H10B C10 H10C 109.5
C9 C11 H11A 109.5
C9 C11 H11B 109.5
H11A C11 H11B 109.5
C9 C11 H11C 109.5
H11A C11 H11C 109.5
H11B C11 H11C 109.5
C9 C12 H12A 109.5
C9 C12 H12B 109.5
H12A C12 H12B 109.5
C9 C12 H12C 109.5
H12A C12 H12C 109.5
H12B C12 H12C 109.5

loop_
_geom_bond_atom_site_label_1
_geom_bond_atom_site_label_2
_geom_bond_distance
S1 O3 1.4955(12)
S1 N1 1.6572(13)
S1 C9 1.8481(15)
N1 C7 1.4609(18)
N1 H1 0.8800
O1 C3 1.335(2)
O1 C2 1.4545(19)
O2 C3 1.205(2)
F1 C8 1.3642(18)
F2 C8 1.3615(19)
C1 C2 1.505(3)
C1 H1A 0.9800
C1 H1B 0.9800
C1 H1C 0.9800
C2 H2A 0.9900
C2 H2B 0.9900
C3 C4 1.5275(19)
C4 C5 1.511(2)
C4 C7 1.5434(19)
C4 H4 1.0000
C5 C6 1.327(2)
C5 H5 0.9500
C6 H6A 0.9500
C6 H6B 0.9500
C7 C8 1.518(2)
C7 H7 1.0000
C8 H8 1.0000
C9 C10 1.523(2)
C9 C11 1.532(2)
C9 C12 1.533(2)
C10 H10A 0.9800
C10 H10B 0.9800
C10 H10C 0.9800
C11 H11A 0.9800
C11 H11B 0.9800
C11 H11C 0.9800
C12 H12A 0.9800
C12 H12B 0.9800
C12 H12C 0.9800

loop_
_geom_torsion_atom_site_label_1
_geom_torsion_atom_site_label_2
_geom_torsion_atom_site_label_3
_geom_torsion_atom_site_label_4
_geom_torsion
O3 S1 N1 C7 80.44(11)
C9 S1 N1 C7 -169.05(10)
C3 O1 C2 C1 162.29(16)
C2 O1 C3 O2 2.8(2)
C2 O1 C3 C4 -177.05(13)
O2 C3 C4 C5 64.4(2)
O1 C3 C4 C5 -115.78(14)
O2 C3 C4 C7 -59.02(19)
O1 C3 C4 C7 120.81(13)
C3 C4 C5 C6 114.24(17)
C7 C4 C5 C6 -127.41(17)
S1 N1 C7 C8 -86.23(13)
S1 N1 C7 C4 148.45(9)
C5 C4 C7 N1 179.76(11)
C3 C4 C7 N1 -59.79(14)
C5 C4 C7 C8 57.03(16)
C3 C4 C7 C8 177.48(13)
N1 C7 C8 F2 -74.28(15)
C4 C7 C8 F2 47.36(16)
N1 C7 C8 F1 167.45(12)
C4 C7 C8 F1 -70.91(16)
O3 S1 C9 C10 51.11(12)
N1 S1 C9 C10 -63.97(11)
O3 S1 C9 C11 174.60(11)
N1 S1 C9 C11 59.52(12)
O3 S1 C9 C12 -67.85(11)
N1 S1 C9 C12 177.08(10)
